data_4035257
loop_
_publ_author_name
'Ogawa, Yuya'
'Kato, Marina'
'Sasaki, Ikuo'
'Sugimura, Hideyuki'

_publ_section_title
;
 Total Synthesis of (+)-Pyrenolide D.
;
_journal_issue 19
_journal_name_full 'The Journal of organic chemistry'
_journal_page_first 12315
_journal_page_last 12319
_journal_paper_doi 10.1021/acs.joc.8b02003
_journal_volume 83
_journal_year 2018
_chemical_absolute_configuration 'CHOOSE rm ad rmad syn or unk'
_chemical_formula_moiety 'C17 H20 O6'
_chemical_formula_sum 'C17 H20 O6'
_chemical_formula_weight 320.34
_space_group_crystal_system orthorhombic
_space_group_IT_number 19
_space_group_name_Hall 'P 2ac 2ab'
_space_group_name_H-M_alt 'P 21 21 21'
_atom_sites_solution_hydrogens geom
_atom_sites_solution_primary direct
_atom_sites_solution_secondary difmap
_cell_angle_alpha 90.0000
_cell_angle_beta 90.0000
_cell_angle_gamma 90.0000
_cell_formula_units_Z 4
_cell_length_a 8.78244(12)
_cell_length_b 10.01990(14)
_cell_length_c 18.3347(2)
_cell_measurement_reflns_used 6619
_cell_measurement_temperature 223
_cell_measurement_theta_max 73.94
_cell_measurement_theta_min 4.39
_cell_volume 1613.44(4)
_computing_cell_refinement 'CrysAlisPro 1.171.39.20a (Rigaku OD, 2015)'
_computing_data_collection 'CrysAlisPro 1.171.39.20a (Rigaku OD, 2015)'
_computing_data_reduction 'CrysAlisPro 1.171.39.20a (Rigaku OD, 2015)'
_computing_molecular_graphics 'CrystalStructure 4.3'
_computing_publication_material 'CrystalStructure 4.3 (Rigaku, 2018)'
_computing_structure_refinement 'SHELXL Version 2018/3 (Sheldrick, 2008)'
_computing_structure_solution 'SHELXT Version 2018/2 (Sheldrick, 2014)'
_diffrn_ambient_temperature 223
_diffrn_detector_area_resol_mean 5.811
_diffrn_measured_fraction_theta_full 0.999
_diffrn_measured_fraction_theta_max 0.998
_diffrn_measurement_device_type 'Rigaku XtaLAB PRO'
_diffrn_measurement_method \w
_diffrn_radiation_type 'Cu K\a'
_diffrn_radiation_wavelength 1.54184
_diffrn_reflns_av_R_equivalents 0.0332
_diffrn_reflns_av_unetI/netI 0.0309
_diffrn_reflns_Laue_measured_fraction_full 0.999
_diffrn_reflns_Laue_measured_fraction_max 0.998
_diffrn_reflns_limit_h_max 10
_diffrn_reflns_limit_h_min -10
_diffrn_reflns_limit_k_max 12
_diffrn_reflns_limit_k_min -9
_diffrn_reflns_limit_l_max 21
_diffrn_reflns_limit_l_min -22
_diffrn_reflns_number 9442
_diffrn_reflns_point_group_measured_fraction_full 0.999
_diffrn_reflns_point_group_measured_fraction_max 0.999
_diffrn_reflns_theta_full 67.684
_diffrn_reflns_theta_max 68.215
_diffrn_reflns_theta_min 4.824
_diffrn_standards_number 0
_exptl_absorpt_coefficient_mu 0.837
_exptl_absorpt_correction_T_max 0.916
_exptl_absorpt_correction_T_min 0.570
_exptl_absorpt_correction_type multi-scan
_exptl_absorpt_process_details
;
CrysAlisPro 1.171.39.20a (Rigaku Oxford Diffraction, 2015)
Empirical absorption correction using spherical harmonics,
 implemented in SCALE3 ABSPACK scaling algorithm.
;
_exptl_crystal_colour colourless
_exptl_crystal_density_diffrn 1.319
_exptl_crystal_density_method 'not measured'
_exptl_crystal_description plate
_exptl_crystal_F_000 680.00
_exptl_crystal_size_max 0.630
_exptl_crystal_size_mid 0.316
_exptl_crystal_size_min 0.105
_refine_diff_density_max 0.15
_refine_diff_density_min -0.17
_refine_ls_abs_structure_details
;
 Flack x determined using 1119 quotients [(I+)-(I-)]/[(I+)+(I-)]
 (Parsons, Flack and Wagner, Acta Cryst. B69 (2013) 249-259).
;
_refine_ls_abs_structure_Flack 0.14(10)
_refine_ls_extinction_coef 0.0091(9)
_refine_ls_extinction_method SHELXL
_refine_ls_goodness_of_fit_ref 1.136
_refine_ls_hydrogen_treatment mixed
_refine_ls_number_parameters 213
_refine_ls_number_reflns 2950
_refine_ls_number_restraints 0
_refine_ls_R_factor_all 0.0329
_refine_ls_R_factor_gt 0.0303
_refine_ls_shift/su_max 0.000
_refine_ls_structure_factor_coef Fsqd
_refine_ls_weighting_details 'w = 1/[\s^2^(Fo^2^)+(0.0573P)^2^+0.0344P] where P=(Fo^2^+2Fc^2^)/3'
_refine_ls_weighting_scheme calc
_refine_ls_wR_factor_gt 0.0865
_refine_ls_wR_factor_ref 0.0983
_reflns_Friedel_coverage 0.725
_reflns_Friedel_fraction_full 1.000
_reflns_Friedel_fraction_max 0.999
_reflns_number_gt 2800
_reflns_number_total 2950
_reflns_threshold_expression F^2^>2.0\s(F^2^)
_cod_data_source_file jo8b02003_si_002.cif
_cod_data_source_block sug_H300802
_cod_database_code 4035257

loop_
_space_group_symop_id
_space_group_symop_operation_xyz
1 +X,+Y,+Z
2 1/2-X,-Y,1/2+Z
3 1/2+X,1/2-Y,-Z
4 -X,1/2+Y,1/2-Z

loop_
_atom_site_label
_atom_site_type_symbol
_atom_site_fract_x
_atom_site_fract_y
_atom_site_fract_z
_atom_site_U_iso_or_equiv
_atom_site_adp_type
_atom_site_occupancy
_atom_site_site_symmetry_order
_atom_site_calc_flag
_atom_site_refinement_flags_posn
_atom_site_refinement_flags_adp
O1 O 0.4189(2) 0.6152(2) 0.41314(9) 0.0595(5) Uani 1 1 d . .
O2 O 0.4296(2) 0.52239(16) 0.52280(8) 0.0445(4) Uani 1 1 d . .
O3 O 0.38257(19) 0.61896(16) 0.63559(8) 0.0447(4) Uani 1 1 d . .
O4 O 0.5099(2) 0.46940(15) 0.75944(8) 0.0430(4) Uani 1 1 d . .
O5 O 0.32948(16) 0.62372(15) 0.79627(7) 0.0356(3) Uani 1 1 d . .
O6 O 0.0187(2) 0.6639(3) 0.67098(11) 0.0693(6) Uani 1 1 d . .
C1 C 0.4696(3) 0.6159(2) 0.47432(12) 0.0450(5) Uani 1 1 d . .
C2 C 0.5788(4) 0.7124(3) 0.50813(16) 0.0624(7) Uani 1 1 d . .
H2A H 0.529425 0.798486 0.517386 0.075 Uiso 1 1 calc R U
H2B H 0.667188 0.726702 0.476466 0.075 Uiso 1 1 calc R U
C3 C 0.6254(3) 0.6464(3) 0.57874(14) 0.0533(6) Uani 1 1 d . .
H3A H 0.637723 0.712509 0.617684 0.064 Uiso 1 1 calc R U
H3B H 0.721075 0.597214 0.572857 0.064 Uiso 1 1 calc R U
C4 C 0.4942(3) 0.5519(2) 0.59534(11) 0.0419(5) Uani 1 1 d . .
C5 C 0.5248(3) 0.4192(2) 0.63342(13) 0.0531(6) Uani 1 1 d . .
H5A H 0.499900 0.344051 0.601377 0.064 Uiso 1 1 calc R U
H5B H 0.631860 0.412309 0.648043 0.064 Uiso 1 1 calc R U
C6 C 0.4216(3) 0.4211(2) 0.69956(12) 0.0444(5) Uani 1 1 d . .
H6 H 0.377905 0.331924 0.709711 0.053 Uiso 1 1 calc R U
C7 C 0.2995(3) 0.5214(2) 0.67740(11) 0.0413(5) Uani 1 1 d . .
H7 H 0.222869 0.477204 0.646012 0.050 Uiso 1 1 calc R U
C8 C 0.4173(3) 0.5110(2) 0.81716(11) 0.0370(5) Uani 1 1 d . .
H8 H 0.348668 0.437309 0.831698 0.044 Uiso 1 1 calc R U
C9 C 0.2212(2) 0.5870(2) 0.74182(11) 0.0388(5) Uani 1 1 d . .
H9 H 0.150921 0.520841 0.763592 0.047 Uiso 1 1 calc R U
C10 C 0.5126(3) 0.5522(2) 0.88102(11) 0.0367(5) Uani 1 1 d . .
C11 C 0.4432(3) 0.5703(2) 0.94799(11) 0.0424(5) Uani 1 1 d . .
H11 H 0.338974 0.551309 0.953315 0.051 Uiso 1 1 calc R U
C12 C 0.5256(3) 0.6160(3) 1.00719(12) 0.0509(6) Uani 1 1 d . .
H12 H 0.477672 0.627258 1.052622 0.061 Uiso 1 1 calc R U
C13 C 0.6784(3) 0.6452(3) 0.99943(13) 0.0546(6) Uani 1 1 d . .
H13 H 0.733760 0.679736 1.039044 0.066 Uiso 1 1 calc R U
C14 C 0.7494(3) 0.6237(3) 0.93373(14) 0.0563(6) Uani 1 1 d . .
H14 H 0.854121 0.641027 0.929090 0.068 Uiso 1 1 calc R U
C15 C 0.6681(3) 0.5766(3) 0.87407(13) 0.0462(5) Uani 1 1 d . .
H15 H 0.717625 0.561268 0.829388 0.055 Uiso 1 1 calc R U
C16 C 0.1292(3) 0.7094(3) 0.72226(12) 0.0464(6) Uani 1 1 d . .
H16 H 0.196228 0.776279 0.698791 0.056 Uiso 1 1 calc R U
C17 C 0.0547(3) 0.7703(4) 0.78862(15) 0.0700(9) Uani 1 1 d . .
H17A H 0.132590 0.800247 0.822372 0.084 Uiso 1 1 calc R U
H17B H -0.007357 0.845690 0.773860 0.084 Uiso 1 1 calc R U
H17C H -0.008982 0.704071 0.812243 0.084 Uiso 1 1 calc R U
H1 H -0.015(5) 0.731(4) 0.648(2) 0.088(12) Uiso 1 1 d . .

loop_
_atom_site_aniso_label
_atom_site_aniso_U_11
_atom_site_aniso_U_22
_atom_site_aniso_U_33
_atom_site_aniso_U_23
_atom_site_aniso_U_13
_atom_site_aniso_U_12
O1 0.0636(10) 0.0738(13) 0.0410(8) 0.0043(8) 0.0009(8) -0.0062(10)
O2 0.0537(9) 0.0446(9) 0.0351(7) -0.0050(7) 0.0031(7) -0.0123(7)
O3 0.0600(10) 0.0374(8) 0.0365(7) 0.0004(6) 0.0074(7) 0.0073(7)
O4 0.0521(8) 0.0380(8) 0.0389(8) -0.0053(6) -0.0035(7) 0.0088(7)
O5 0.0391(7) 0.0356(8) 0.0323(6) -0.0007(6) -0.0039(6) 0.0039(6)
O6 0.0661(12) 0.0842(16) 0.0578(11) 0.0045(10) -0.0282(10) 0.0082(11)
C1 0.0464(12) 0.0452(13) 0.0432(11) -0.0028(10) 0.0075(10) -0.0031(10)
C2 0.0699(17) 0.0534(16) 0.0637(15) 0.0013(12) 0.0013(14) -0.0225(14)
C3 0.0552(13) 0.0480(14) 0.0566(14) -0.0146(11) -0.0026(12) -0.0077(11)
C4 0.0507(12) 0.0397(12) 0.0355(10) -0.0099(8) 0.0000(9) 0.0016(10)
C5 0.0748(17) 0.0399(13) 0.0447(12) -0.0095(10) 0.0033(12) 0.0122(12)
C6 0.0655(14) 0.0296(11) 0.0382(10) -0.0050(8) -0.0023(10) 0.0008(11)
C7 0.0515(12) 0.0377(12) 0.0348(10) -0.0020(8) -0.0042(9) -0.0039(10)
C8 0.0454(11) 0.0304(11) 0.0351(10) 0.0021(8) -0.0023(9) 0.0004(9)
C9 0.0399(10) 0.0437(12) 0.0328(9) 0.0005(9) -0.0032(8) -0.0035(9)
C10 0.0437(11) 0.0297(10) 0.0367(10) 0.0039(8) -0.0047(8) 0.0020(9)
C11 0.0480(12) 0.0401(12) 0.0392(11) 0.0050(9) -0.0012(9) -0.0006(10)
C12 0.0672(15) 0.0521(14) 0.0335(10) 0.0041(9) -0.0050(10) 0.0013(12)
C13 0.0628(15) 0.0577(15) 0.0433(12) 0.0064(11) -0.0208(12) -0.0010(13)
C14 0.0444(13) 0.0641(16) 0.0603(15) 0.0074(13) -0.0142(12) -0.0008(12)
C15 0.0439(11) 0.0497(13) 0.0449(12) 0.0049(10) -0.0024(10) 0.0042(10)
C16 0.0441(11) 0.0568(14) 0.0382(11) 0.0017(10) -0.0049(9) 0.0066(11)
C17 0.0573(15) 0.101(3) 0.0523(15) -0.0011(14) 0.0005(12) 0.0337(17)

loop_
_atom_type_symbol
_atom_type_description
_atom_type_scat_dispersion_real
_atom_type_scat_dispersion_imag
_atom_type_scat_source
C C 0.0181 0.0091
;
International Tables for Crystallography
(Vol. C, Tables 4.2.6.8 and 6.1.1.4)
;
H H 0.0000 0.0000
;
International Tables for Crystallography
(Vol. C, Table 6.1.1.4)
;
O O 0.0492 0.0322
;
International Tables for Crystallography
(Vol. C, Tables 4.2.6.8 and 6.1.1.4)
;

loop_
_geom_angle_atom_site_label_1
_geom_angle_atom_site_label_2
_geom_angle_atom_site_label_3
_geom_angle
C1 O2 C4 110.93(18)
C4 O3 C7 108.04(18)
C8 O4 C6 111.52(18)
C8 O5 C9 110.23(16)
C16 O6 H1 108(3)
O1 C1 O2 121.1(2)
O1 C1 C2 128.7(2)
O2 C1 C2 110.2(2)
C1 C2 C3 104.2(2)
C1 C2 H2A 110.9
C3 C2 H2A 110.9
C1 C2 H2B 110.9
C3 C2 H2B 110.9
H2A C2 H2B 108.9
C2 C3 C4 103.8(2)
C2 C3 H3A 111.0
C4 C3 H3A 111.0
C2 C3 H3B 111.0
C4 C3 H3B 111.0
H3A C3 H3B 109.0
O3 C4 O2 107.59(18)
O3 C4 C3 109.71(19)
O2 C4 C3 103.62(17)
O3 C4 C5 107.50(19)
O2 C4 C5 107.80(18)
C3 C4 C5 120.0(2)
C6 C5 C4 104.50(19)
C6 C5 H5A 110.9
C4 C5 H5A 110.9
C6 C5 H5B 110.9
C4 C5 H5B 110.9
H5A C5 H5B 108.9
O4 C6 C5 107.1(2)
O4 C6 C7 111.29(17)
C5 C6 C7 102.46(18)
O4 C6 H6 111.8
C5 C6 H6 111.8
C7 C6 H6 111.8
O3 C7 C9 110.46(18)
O3 C7 C6 103.46(19)
C9 C7 C6 113.41(17)
O3 C7 H7 109.8
C9 C7 H7 109.8
C6 C7 H7 109.8
O4 C8 O5 110.44(15)
O4 C8 C10 110.39(18)
O5 C8 C10 107.19(17)
O4 C8 H8 109.6
O5 C8 H8 109.6
C10 C8 H8 109.6
O5 C9 C16 108.25(17)
O5 C9 C7 110.76(17)
C16 C9 C7 114.16(17)
O5 C9 H9 107.8
C16 C9 H9 107.8
C7 C9 H9 107.8
C11 C10 C15 119.4(2)
C11 C10 C8 118.9(2)
C15 C10 C8 121.7(2)
C12 C11 C10 120.6(2)
C12 C11 H11 119.7
C10 C11 H11 119.7
C13 C12 C11 119.9(2)
C13 C12 H12 120.1
C11 C12 H12 120.1
C14 C13 C12 119.9(2)
C14 C13 H13 120.1
C12 C13 H13 120.1
C13 C14 C15 120.7(2)
C13 C14 H14 119.6
C15 C14 H14 119.6
C14 C15 C10 119.4(2)
C14 C15 H15 120.3
C10 C15 H15 120.3
O6 C16 C17 111.4(2)
O6 C16 C9 105.1(2)
C17 C16 C9 111.6(2)
O6 C16 H16 109.5
C17 C16 H16 109.5
C9 C16 H16 109.5
C16 C17 H17A 109.5
C16 C17 H17B 109.5
H17A C17 H17B 109.5
C16 C17 H17C 109.5
H17A C17 H17C 109.5
H17B C17 H17C 109.5

loop_
_geom_bond_atom_site_label_1
_geom_bond_atom_site_label_2
_geom_bond_distance
O1 C1 1.207(3)
O2 C1 1.339(3)
O2 C4 1.476(3)
O3 C4 1.399(3)
O3 C7 1.441(3)
O4 C8 1.398(3)
O4 C6 1.429(3)
O5 C8 1.420(3)
O5 C9 1.427(2)
O6 C16 1.426(3)
O6 H1 0.85(4)
C1 C2 1.496(4)
C2 C3 1.510(4)
C2 H2A 0.9800
C2 H2B 0.9800
C3 C4 1.522(4)
C3 H3A 0.9800
C3 H3B 0.9800
C4 C5 1.526(3)
C5 C6 1.514(3)
C5 H5A 0.9800
C5 H5B 0.9800
C6 C7 1.525(3)
C6 H6 0.9900
C7 C9 1.517(3)
C7 H7 0.9900
C8 C10 1.498(3)
C8 H8 0.9900
C9 C16 1.512(3)
C9 H9 0.9900
C10 C11 1.383(3)
C10 C15 1.393(3)
C11 C12 1.383(3)
C11 H11 0.9400
C12 C13 1.381(4)
C12 H12 0.9400
C13 C14 1.373(4)
C13 H13 0.9400
C14 C15 1.389(3)
C14 H14 0.9400
C15 H15 0.9400
C16 C17 1.510(4)
C16 H16 0.9900
C17 H17A 0.9700
C17 H17B 0.9700
C17 H17C 0.9700

loop_
_geom_hbond_atom_site_label_D
_geom_hbond_atom_site_label_H
_geom_hbond_atom_site_label_A
_geom_hbond_site_symmetry_A
_geom_hbond_distance_DA
_geom_hbond_distance_DH
_geom_hbond_distance_HA
_geom_hbond_angle_DHA
_geom_hbond_publ_flag
O6 H1 O1 3_466 2.837(3) 0.85(4) 1.99(4) 175(4) no

loop_
_geom_torsion_atom_site_label_1
_geom_torsion_atom_site_label_2
_geom_torsion_atom_site_label_3
_geom_torsion_atom_site_label_4
_geom_torsion
C4 O2 C1 O1 -174.4(2)
C4 O2 C1 C2 5.4(3)
O1 C1 C2 C3 -168.2(3)
O2 C1 C2 C3 12.0(3)
C1 C2 C3 C4 -23.5(3)
C7 O3 C4 O2 93.5(2)
C7 O3 C4 C3 -154.41(19)
C7 O3 C4 C5 -22.4(2)
C1 O2 C4 O3 95.8(2)
C1 O2 C4 C3 -20.4(2)
C1 O2 C4 C5 -148.5(2)
C2 C3 C4 O3 -88.2(2)
C2 C3 C4 O2 26.4(2)
C2 C3 C4 C5 146.7(2)
O3 C4 C5 C6 -1.2(3)
O2 C4 C5 C6 -116.9(2)
C3 C4 C5 C6 125.0(2)
C8 O4 C6 C5 162.93(17)
C8 O4 C6 C7 51.7(2)
C4 C5 C6 O4 -94.9(2)
C4 C5 C6 C7 22.4(2)
C4 O3 C7 C9 158.44(17)
C4 O3 C7 C6 36.8(2)
O4 C6 C7 O3 78.5(2)
C5 C6 C7 O3 -35.7(2)
O4 C6 C7 C9 -41.2(3)
C5 C6 C7 C9 -155.39(19)
C6 O4 C8 O5 -65.6(2)
C6 O4 C8 C10 176.07(16)
C9 O5 C8 O4 67.3(2)
C9 O5 C8 C10 -172.39(16)
C8 O5 C9 C16 179.17(16)
C8 O5 C9 C7 -55.0(2)
O3 C7 C9 O5 -72.5(2)
C6 C7 C9 O5 43.1(2)
O3 C7 C9 C16 50.0(2)
C6 C7 C9 C16 165.6(2)
O4 C8 C10 C11 -166.87(18)
O5 C8 C10 C11 72.8(2)
O4 C8 C10 C15 15.1(3)
O5 C8 C10 C15 -105.2(2)
C15 C10 C11 C12 2.0(3)
C8 C10 C11 C12 -176.1(2)
C10 C11 C12 C13 0.6(4)
C11 C12 C13 C14 -2.6(4)
C12 C13 C14 C15 2.0(4)
C13 C14 C15 C10 0.6(4)
C11 C10 C15 C14 -2.6(3)
C8 C10 C15 C14 175.4(2)
O5 C9 C16 O6 -176.90(17)
C7 C9 C16 O6 59.3(2)
O5 C9 C16 C17 -56.0(3)
C7 C9 C16 C17 -179.8(2)
